data_7239192
loop_
_publ_author_name
'Tang, Yun-Yu'
'Ding, Cai-Xia'
'Ng, Seik-Weng'
'Xie, Yong-Shu'

_publ_section_title
;
 Syntheses, structures and photoluminescence of Zn(ii), Ag(i), Cu(i) and
 Co(ii) coordination polymers of a tetrapyridyl ligand
;
_journal_issue 39
_journal_name_full 'RSC Advances'
_journal_page_first 18134
_journal_paper_doi 10.1039/c3ra43405b
_journal_volume 3
_journal_year 2013
_chemical_formula_sum 'C32 H38 Cu N6 O8'
_chemical_formula_weight 698.22
_space_group_IT_number 2
_space_group_name_Hall '-P 1'
_space_group_name_H-M_alt 'P -1'
_symmetry_cell_setting triclinic
_symmetry_space_group_name_H-M 'P -1'
_atom_sites_solution_hydrogens geom
_atom_sites_solution_primary direct
_atom_sites_solution_secondary difmap
_audit_creation_method SHELXL-97
_cell_angle_alpha 79.5240(10)
_cell_angle_beta 78.1340(10)
_cell_angle_gamma 67.6390(10)
_cell_formula_units_Z 1
_cell_length_a 7.01610(10)
_cell_length_b 7.86470(10)
_cell_length_c 15.6706(2)
_cell_measurement_temperature 100(2)
_cell_volume 777.444(19)
_computing_structure_refinement 'SHELXL-97 (Sheldrick, 1997)'
_computing_structure_solution 'SHELXS-97 (Sheldrick, 1990)'
_diffrn_ambient_temperature 100(2)
_diffrn_measured_fraction_theta_full 0.999
_diffrn_measured_fraction_theta_max 0.999
_diffrn_radiation_monochromator graphite
_diffrn_radiation_source 'fine-focus sealed tube'
_diffrn_radiation_type MoK\a
_diffrn_radiation_wavelength 0.71073
_diffrn_reflns_av_R_equivalents 0.0137
_diffrn_reflns_av_sigmaI/netI 0.0199
_diffrn_reflns_limit_h_max 8
_diffrn_reflns_limit_h_min -9
_diffrn_reflns_limit_k_max 10
_diffrn_reflns_limit_k_min -10
_diffrn_reflns_limit_l_max 20
_diffrn_reflns_limit_l_min -19
_diffrn_reflns_number 7525
_diffrn_reflns_theta_full 27.50
_diffrn_reflns_theta_max 27.50
_diffrn_reflns_theta_min 1.34
_exptl_absorpt_coefficient_mu 0.765
_exptl_absorpt_correction_T_max 0.9700
_exptl_absorpt_correction_T_min 0.8620
_exptl_absorpt_correction_type multi-scan
_exptl_absorpt_process_details sadabs
_exptl_crystal_density_diffrn 1.491
_exptl_crystal_density_method 'not measured'
_exptl_crystal_F_000 365
_exptl_crystal_size_max 0.20
_exptl_crystal_size_mid 0.08
_exptl_crystal_size_min 0.04
_refine_diff_density_max 0.415
_refine_diff_density_min -0.491
_refine_diff_density_rms 0.059
_refine_ls_extinction_method none
_refine_ls_goodness_of_fit_ref 1.029
_refine_ls_hydrogen_treatment mixed
_refine_ls_matrix_type full
_refine_ls_number_parameters 228
_refine_ls_number_reflns 3559
_refine_ls_number_restraints 3
_refine_ls_restrained_S_all 1.029
_refine_ls_R_factor_all 0.0347
_refine_ls_R_factor_gt 0.0311
_refine_ls_shift/su_max 0.000
_refine_ls_shift/su_mean 0.000
_refine_ls_structure_factor_coef Fsqd
_refine_ls_weighting_details 'calc w=1/[\s^2^(Fo^2^)+(0.0425P)^2^+0.5855P] where P=(Fo^2^+2Fc^2^)/3'
_refine_ls_weighting_scheme calc
_refine_ls_wR_factor_gt 0.0816
_refine_ls_wR_factor_ref 0.0847
_reflns_number_gt 3252
_reflns_number_total 3559
_reflns_threshold_expression >2sigma(I)
_cod_data_source_file c3ra43405b.txt
_cod_data_source_block cu
_cod_original_cell_volume 777.444(18)
_cod_original_sg_symbol_H-M p-1
_cod_database_code 7239192

loop_
_symmetry_equiv_pos_as_xyz
'x, y, z'
'-x, -y, -z'

loop_
_atom_site_label
_atom_site_type_symbol
_atom_site_fract_x
_atom_site_fract_y
_atom_site_fract_z
_atom_site_U_iso_or_equiv
_atom_site_adp_type
_atom_site_occupancy
_atom_site_symmetry_multiplicity
_atom_site_calc_flag
_atom_site_refinement_flags
C1 C -0.3362(2) 0.4282(2) 0.31782(10) 0.0156(3) Uani 1 1 d .
H1 H -0.4704 0.4239 0.3194 0.019 Uiso 1 1 calc R
C2 C -0.1953(2) 0.3948(2) 0.24139(9) 0.0138(3) Uani 1 1 d .
H2 H -0.2330 0.3695 0.1915 0.017 Uiso 1 1 calc R
C3 C 0.0033(2) 0.39880(19) 0.23858(9) 0.0120(3) Uani 1 1 d .
C4 C 0.0474(2) 0.4425(2) 0.31280(10) 0.0156(3) Uani 1 1 d .
H4 H 0.1794 0.4501 0.3128 0.019 Uiso 1 1 calc R
C5 C -0.1032(2) 0.4746(2) 0.38647(10) 0.0169(3) Uani 1 1 d .
H5 H -0.0713 0.5037 0.4368 0.020 Uiso 1 1 calc R
C6 C 0.3592(2) 0.24428(19) 0.16524(9) 0.0127(3) Uani 1 1 d .
C7 C 0.4213(2) 0.1240(2) 0.24033(10) 0.0154(3) Uani 1 1 d .
H7 H 0.3227 0.1210 0.2917 0.018 Uiso 1 1 calc R
C8 C 0.6278(2) 0.0098(2) 0.23878(11) 0.0179(3) Uani 1 1 d .
H8 H 0.6667 -0.0700 0.2905 0.022 Uiso 1 1 calc R
C9 C 0.7154(2) 0.1190(2) 0.09751(10) 0.0177(3) Uani 1 1 d .
H9 H 0.8173 0.1164 0.0469 0.021 Uiso 1 1 calc R
C10 C 0.5136(2) 0.2411(2) 0.09226(10) 0.0154(3) Uani 1 1 d .
H10 H 0.4805 0.3215 0.0400 0.018 Uiso 1 1 calc R
C11 C 0.0771(2) 0.4295(2) 0.07904(9) 0.0119(3) Uani 1 1 d .
C12 C 0.1149(2) 0.3114(2) 0.01637(9) 0.0129(3) Uani 1 1 d .
H12A H 0.1929 0.1831 0.0275 0.016 Uiso 1 1 calc R
C13 C -0.0378(2) 0.6178(2) 0.06267(9) 0.0132(3) Uani 1 1 d .
H13 H -0.0634 0.6979 0.1057 0.016 Uiso 1 1 calc R
C14 C -0.2171(2) 0.1731(2) 0.58197(10) 0.0172(3) Uani 1 1 d .
C15 C -0.0233(3) 0.0772(2) 0.62472(11) 0.0229(3) Uani 1 1 d .
H15A H 0.0480 -0.0477 0.6070 0.034 Uiso 1 1 calc R
H15B H -0.0619 0.0691 0.6887 0.034 Uiso 1 1 calc R
H15C H 0.0700 0.1478 0.6063 0.034 Uiso 1 1 calc R
C16 C 0.3576(3) 0.7455(2) 0.16083(12) 0.0242(3) Uani 1 1 d .
H16A H 0.4989 0.7396 0.1344 0.036 Uiso 1 1 calc R
H16B H 0.3355 0.6361 0.1499 0.036 Uiso 1 1 calc R
H16C H 0.3401 0.7490 0.2242 0.036 Uiso 1 1 calc R
Cu1 Cu -0.5000 0.5000 0.5000 0.02199(10) Uani 1 2 d S
H3 H 0.0946(18) 0.910(3) 0.1517(11) 0.013(4) Uiso 1 1 d D
H11 H -0.530(3) 0.172(3) 0.4965(16) 0.052(8) Uiso 1 1 d D
H12 H -0.667(4) 0.163(3) 0.4540(15) 0.034(6) Uiso 1 1 d D
N1 N -0.2922(2) 0.46644(17) 0.39001(8) 0.0151(2) Uani 1 1 d .
N2 N 0.15156(19) 0.36072(17) 0.16184(8) 0.0126(2) Uani 1 1 d .
N3 N 0.7770(2) 0.00392(18) 0.16930(9) 0.0188(3) Uani 1 1 d .
O1 O -0.27442(18) 0.34841(16) 0.56747(7) 0.0213(2) Uani 1 1 d .
O2 O -0.3079(2) 0.0793(2) 0.56401(9) 0.0369(3) Uani 1 1 d .
O3 O 0.21207(19) 0.90555(18) 0.12362(9) 0.0290(3) Uani 1 1 d D
O1W O -0.6252(3) 0.23910(19) 0.46753(10) 0.0371(3) Uani 1 1 d D

loop_
_atom_site_aniso_label
_atom_site_aniso_U_11
_atom_site_aniso_U_22
_atom_site_aniso_U_33
_atom_site_aniso_U_23
_atom_site_aniso_U_13
_atom_site_aniso_U_12
C1 0.0115(7) 0.0181(7) 0.0156(7) -0.0010(5) -0.0014(5) -0.0041(5)
C2 0.0135(7) 0.0161(7) 0.0118(6) -0.0023(5) -0.0025(5) -0.0047(5)
C3 0.0117(6) 0.0115(6) 0.0099(6) -0.0001(5) -0.0009(5) -0.0018(5)
C4 0.0122(7) 0.0205(7) 0.0144(7) -0.0031(5) -0.0024(5) -0.0056(6)
C5 0.0168(7) 0.0212(7) 0.0119(7) -0.0038(5) -0.0025(5) -0.0048(6)
C6 0.0106(6) 0.0135(6) 0.0140(7) -0.0033(5) -0.0026(5) -0.0033(5)
C7 0.0143(7) 0.0169(7) 0.0139(7) -0.0012(5) -0.0022(5) -0.0046(6)
C8 0.0172(7) 0.0160(7) 0.0198(7) -0.0017(6) -0.0078(6) -0.0027(6)
C9 0.0131(7) 0.0215(7) 0.0190(7) -0.0084(6) 0.0002(6) -0.0053(6)
C10 0.0135(7) 0.0188(7) 0.0137(7) -0.0033(5) -0.0015(5) -0.0052(6)
C11 0.0089(6) 0.0171(7) 0.0088(6) 0.0001(5) -0.0008(5) -0.0046(5)
C12 0.0115(6) 0.0123(6) 0.0129(7) -0.0015(5) -0.0009(5) -0.0023(5)
C13 0.0126(6) 0.0147(7) 0.0116(6) -0.0034(5) -0.0002(5) -0.0041(5)
C14 0.0154(7) 0.0238(8) 0.0108(7) -0.0011(5) -0.0002(5) -0.0065(6)
C15 0.0189(8) 0.0217(8) 0.0237(8) 0.0037(6) -0.0068(6) -0.0034(6)
C16 0.0199(8) 0.0221(8) 0.0261(9) -0.0010(6) -0.0032(6) -0.0035(6)
Cu1 0.01413(14) 0.02556(16) 0.01057(14) 0.00385(10) 0.00298(10) 0.00513(11)
N1 0.0142(6) 0.0168(6) 0.0104(6) -0.0013(4) -0.0001(5) -0.0023(5)
N2 0.0100(6) 0.0169(6) 0.0082(5) -0.0013(4) -0.0013(4) -0.0019(5)
N3 0.0125(6) 0.0183(6) 0.0244(7) -0.0081(5) -0.0045(5) -0.0009(5)
O1 0.0176(5) 0.0216(6) 0.0153(5) 0.0017(4) -0.0011(4) 0.0008(4)
O2 0.0423(8) 0.0517(9) 0.0310(7) -0.0039(6) -0.0120(6) -0.0296(7)
O3 0.0171(6) 0.0307(7) 0.0326(7) 0.0096(5) -0.0050(5) -0.0066(5)
O1W 0.0449(9) 0.0219(7) 0.0398(8) -0.0012(6) -0.0028(7) -0.0098(6)

loop_
_atom_type_symbol
_atom_type_description
_atom_type_scat_dispersion_real
_atom_type_scat_dispersion_imag
_atom_type_scat_source
C C 0.0033 0.0016 'International Tables Vol C Tables 4.2.6.8 and 6.1.1.4'
H H 0.0000 0.0000 'International Tables Vol C Tables 4.2.6.8 and 6.1.1.4'
N N 0.0061 0.0033 'International Tables Vol C Tables 4.2.6.8 and 6.1.1.4'
O O 0.0106 0.0060 'International Tables Vol C Tables 4.2.6.8 and 6.1.1.4'
Cu Cu 0.3201 1.2651 'International Tables Vol C Tables 4.2.6.8 and 6.1.1.4'

loop_
_geom_angle_atom_site_label_1
_geom_angle_atom_site_label_2
_geom_angle_atom_site_label_3
_geom_angle
_geom_angle_site_symmetry_1
_geom_angle_site_symmetry_3
N1 C1 C2 123.05(14) . .
C1 C2 C3 119.04(13) . .
C4 C3 C2 117.90(13) . .
C4 C3 N2 122.07(13) . .
C2 C3 N2 120.03(13) . .
C5 C4 C3 119.18(14) . .
N1 C5 C4 122.98(14) . .
C7 C6 C10 117.09(13) . .
C7 C6 N2 121.98(13) . .
C10 C6 N2 120.92(13) . .
C8 C7 C6 119.13(14) . .
N3 C8 C7 124.53(14) . .
N3 C9 C10 124.47(15) . .
C9 C10 C6 118.95(14) . .
C12 C11 C13 120.16(13) . .
C12 C11 N2 121.07(13) . .
C13 C11 N2 118.76(13) . .
C13 C12 C11 119.57(13) 2_565 .
C12 C13 C11 120.27(13) 2_565 .
O2 C14 O1 125.05(15) . .
O2 C14 C15 119.29(15) . .
O1 C14 C15 115.66(14) . .
O1 Cu1 O1 180.000(1) . 2_466
O1 Cu1 N1 90.85(5) . 2_466
O1 Cu1 N1 89.15(5) 2_466 2_466
O1 Cu1 N1 89.15(5) . .
O1 Cu1 N1 90.85(5) 2_466 .
N1 Cu1 N1 180.000(1) 2_466 .
O1 Cu1 O1W 100.54(5) . .
O1 Cu1 O1W 79.46(5) 2_466 .
N1 Cu1 O1W 89.08(5) 2_466 .
N1 Cu1 O1W 90.92(5) . .
C5 N1 C1 117.81(13) . .
C5 N1 Cu1 121.70(10) . .
C1 N1 Cu1 120.45(10) . .
C6 N2 C3 121.88(12) . .
C6 N2 C11 120.39(12) . .
C3 N2 C11 117.40(11) . .
C8 N3 C9 115.82(13) . .
C14 O1 Cu1 122.96(11) . .

loop_
_geom_bond_atom_site_label_1
_geom_bond_atom_site_label_2
_geom_bond_distance
_geom_bond_site_symmetry_2
C1 N1 1.343(2) .
C1 C2 1.382(2) .
C2 C3 1.397(2) .
C3 C4 1.393(2) .
C3 N2 1.4132(18) .
C4 C5 1.384(2) .
C5 N1 1.341(2) .
C6 C7 1.400(2) .
C6 C10 1.401(2) .
C6 N2 1.4011(18) .
C7 C8 1.382(2) .
C8 N3 1.340(2) .
C9 N3 1.343(2) .
C9 C10 1.385(2) .
C11 C12 1.391(2) .
C11 C13 1.395(2) .
C11 N2 1.4343(17) .
C12 C13 1.390(2) 2_565
C13 C12 1.390(2) 2_565
C14 O2 1.239(2) .
C14 O1 1.271(2) .
C14 C15 1.509(2) .
C16 O3 1.402(2) .
Cu1 O1 1.9592(11) .
Cu1 O1 1.9592(11) 2_466
Cu1 N1 2.0014(12) 2_466
Cu1 N1 2.0014(12) .
Cu1 O1W 2.6789(15) .
